data_4100263
_journal_name_full 'Journal of the American Chemical Society'
_journal_year 2005
_chemical_formula_moiety 'C48 H48 Br2 N2 Ni'
_chemical_formula_sum 'C25 H25 Br Cl2 N Ni0.5'
_chemical_formula_weight 519.63
_space_group_IT_number 15
_symmetry_cell_setting monoclinic
_symmetry_space_group_name_Hall '-C 2yc'
_symmetry_space_group_name_H-M 'C 1 2/c 1'
_cell_angle_alpha 90.00
_cell_angle_beta 94.255(2)
_cell_angle_gamma 90.00
_cell_formula_units_Z 8
_cell_length_a 25.048(2)
_cell_length_b 11.7172(10)
_cell_length_c 15.9494(14)
_cell_measurement_temperature 173(2)
_cell_volume 4668.1(7)
_diffrn_ambient_temperature 173(2)
_exptl_crystal_density_diffrn 1.479
_exptl_crystal_density_meas 0
_cod_depositor_comments
;
The following automatic conversions were performed:
'_symmetry_cell_setting' value 'Monoclinic' changed to 'monoclinic'
according to '/home/saulius/struct/CIF-dictionaries/cif_core.dic'
dictionary named 'cif_core.dic' version 2.4.1 from 2010-06-29.

Automatic conversion script
Id: cif_fix_enum 1527 2010-12-29 10:47:43Z saulius 
;
_cod_original_sg_symbol_H-M 'C 2'
_cod_original_formula_sum 'C25 H25 Br Cl2 N Ni0.50'
_cod_database_code 4100263

loop_
_symmetry_equiv_pos_as_xyz
'x, y, z'
'-x, y, -z+1/2'
'x+1/2, y+1/2, z'
'-x+1/2, y+1/2, -z+1/2'
'-x, -y, -z'
'x, -y, z-1/2'
'-x+1/2, -y+1/2, -z'
'x+1/2, -y+1/2, z-1/2'

loop_
_atom_site_label
_atom_site_type_symbol
_atom_site_fract_x
_atom_site_fract_y
_atom_site_fract_z
_atom_site_U_iso_or_equiv
_atom_site_adp_type
_atom_site_occupancy
_atom_site_symmetry_multiplicity
_atom_site_calc_flag
_atom_site_refinement_flags
_atom_site_disorder_assembly
_atom_site_disorder_group
Br1 Br 0.017096(13) 0.41393(2) 0.130415(18) 0.04121(10) Uani 1 1 d . . .
Ni1 Ni 0.0000 0.51777(3) 0.2500 0.02149(10) Uani 1 2 d S . .
Cl1 Cl 0.35093(5) 0.80382(11) 0.24265(7) 0.0759(3) Uani 1 1 d . . .
Cl2 Cl 0.31281(4) 0.75918(11) 0.07013(7) 0.0720(3) Uani 1 1 d . . .
N1 N -0.04818(7) 0.64879(15) 0.20852(11) 0.0175(3) Uani 1 1 d . . .
C1 C -0.02600(8) 0.74622(18) 0.22281(12) 0.0175(4) Uani 1 1 d . . .
C1S C 0.35789(15) 0.8361(3) 0.1377(3) 0.0550(9) Uani 1 1 d . . .
H1SA H 0.3949 0.8185 0.1241 0.066 Uiso 1 1 calc R . .
H1SB H 0.3518 0.9188 0.1286 0.066 Uiso 1 1 calc R . .
C2 C -0.03849(8) 0.86513(18) 0.20198(13) 0.0202(4) Uani 1 1 d . . .
C3 C 0.0000 0.9308(3) 0.2500 0.0213(6) Uani 1 2 d S . .
C4 C 0.0000 1.0501(3) 0.2500 0.0275(7) Uani 1 2 d S . .
C5 C -0.03916(12) 1.1044(2) 0.19489(18) 0.0339(5) Uani 1 1 d . . .
H5 H -0.0400(15) 1.189(3) 0.190(2) 0.049(10) Uiso 1 1 d . . .
C6 C -0.07557(11) 1.0402(2) 0.14629(18) 0.0347(6) Uani 1 1 d . . .
H6 H -0.1027(12) 1.076(3) 0.108(2) 0.032(8) Uiso 1 1 d . . .
C7 C -0.07645(10) 0.9194(2) 0.14906(16) 0.0279(5) Uani 1 1 d . . .
H7 H -0.1013(12) 0.879(3) 0.1151(18) 0.026(7) Uiso 1 1 d . . .
C8 C -0.09917(8) 0.64046(17) 0.16078(13) 0.0190(4) Uani 1 1 d . . .
C9 C -0.09974(9) 0.6242(2) 0.07411(14) 0.0246(4) Uani 1 1 d . . .
H9 H -0.0686(12) 0.627(3) 0.0459(19) 0.028(7) Uiso 1 1 d . . .
C10 C -0.14841(10) 0.6091(2) 0.02758(15) 0.0275(5) Uani 1 1 d . . .
H10 H -0.1480(12) 0.595(3) -0.032(2) 0.029(7) Uiso 1 1 d . . .
C11 C -0.19597(9) 0.6061(2) 0.06664(16) 0.0277(5) Uani 1 1 d . . .
C12 C -0.19397(9) 0.6213(2) 0.15389(16) 0.0267(5) Uani 1 1 d . . .
H12 H -0.2279(14) 0.619(3) 0.181(2) 0.044(9) Uiso 1 1 d . . .
C13 C -0.14621(8) 0.64123(18) 0.20294(13) 0.0207(4) Uani 1 1 d . . .
C14 C -0.14358(9) 0.65839(19) 0.29816(14) 0.0221(4) Uani 1 1 d . . .
H14 H -0.1142(10) 0.611(2) 0.3187(15) 0.013(6) Uiso 1 1 d . . .
C15 C -0.13059(8) 0.77970(19) 0.32898(13) 0.0204(4) Uani 1 1 d . . .
C16 C -0.09073(9) 0.7947(2) 0.39558(13) 0.0227(4) Uani 1 1 d . . .
C17 C -0.07682(10) 0.9044(2) 0.42361(15) 0.0277(5) Uani 1 1 d . . .
H17 H -0.0497(13) 0.910(3) 0.463(2) 0.030(8) Uiso 1 1 d . . .
C18 C -0.10180(11) 1.0011(2) 0.38990(16) 0.0304(5) Uani 1 1 d . . .
C19 C -0.14272(11) 0.9848(2) 0.32723(16) 0.0313(5) Uani 1 1 d . . .
H19 H -0.1611(13) 1.045(3) 0.300(2) 0.034(8) Uiso 1 1 d . . .
C20 C -0.15753(10) 0.8777(2) 0.29634(15) 0.0280(5) Uani 1 1 d . . .
C21 C -0.24907(11) 0.5851(3) 0.01720(19) 0.0413(7) Uani 1 1 d . . .
H21A H -0.2453 0.6001 -0.0425 0.062 Uiso 1 1 calc R . .
H21B H -0.2763 0.6360 0.0376 0.062 Uiso 1 1 calc R . .
H21C H -0.2599 0.5056 0.0245 0.062 Uiso 1 1 calc R . .
C22 C -0.19282(11) 0.6116(3) 0.33873(17) 0.0339(5) Uani 1 1 d . . .
H22C H -0.1865(12) 0.618(3) 0.398(2) 0.030(7) Uiso 1 1 d . . .
H22B H -0.2216(14) 0.658(3) 0.324(2) 0.036(8) Uiso 1 1 d . . .
H22A H -0.1990(13) 0.527(3) 0.324(2) 0.036(8) Uiso 1 1 d . . .
C23 C -0.06269(11) 0.6959(2) 0.44006(16) 0.0301(5) Uani 1 1 d . . .
H23C H -0.0427(13) 0.656(3) 0.403(2) 0.035(8) Uiso 1 1 d . . .
H23B H -0.0872(16) 0.643(4) 0.460(2) 0.054(10) Uiso 1 1 d . . .
H23A H -0.0397(14) 0.719(3) 0.489(2) 0.043(9) Uiso 1 1 d . . .
C24 C -0.08556(15) 1.1189(3) 0.4200(2) 0.0440(7) Uani 1 1 d . . .
H24B H -0.108(2) 1.162(4) 0.444(3) 0.084(15) Uiso 1 1 d . . .
H24A H -0.0749(17) 1.162(4) 0.378(3) 0.058(11) Uiso 1 1 d . . .
C25 C -0.20237(13) 0.8739(3) 0.2280(2) 0.0444(7) Uani 1 1 d . . .
H25C H -0.2284(17) 0.824(4) 0.244(2) 0.055(11) Uiso 1 1 d . . .
H25B H -0.1880(13) 0.850(3) 0.175(2) 0.038(9) Uiso 1 1 d . . .
H25A H -0.2175(17) 0.947(4) 0.217(3) 0.066(12) Uiso 1 1 d . . .

loop_
_atom_site_aniso_label
_atom_site_aniso_U_11
_atom_site_aniso_U_22
_atom_site_aniso_U_33
_atom_site_aniso_U_23
_atom_site_aniso_U_13
_atom_site_aniso_U_12
Br1 0.0613(2) 0.02926(14) 0.03393(15) -0.00781(10) 0.00927(13) -0.00087(12)
Ni1 0.02220(19) 0.01559(17) 0.0256(2) 0.000 -0.00540(15) 0.000
Cl1 0.0790(7) 0.0892(8) 0.0578(6) -0.0041(5) -0.0056(5) 0.0345(6)
Cl2 0.0647(6) 0.0889(8) 0.0611(6) 0.0140(5) -0.0048(5) -0.0169(5)
N1 0.0152(7) 0.0193(8) 0.0181(8) -0.0005(6) 0.0008(6) 0.0004(6)
C1 0.0153(8) 0.0201(9) 0.0172(9) -0.0001(7) 0.0021(7) 0.0007(7)
C1S 0.0477(18) 0.0407(17) 0.076(2) 0.0135(16) -0.0005(17) -0.0026(14)
C2 0.0207(9) 0.0188(9) 0.0216(9) 0.0015(7) 0.0043(8) 0.0008(7)
C3 0.0219(13) 0.0192(13) 0.0240(14) 0.000 0.0091(11) 0.000
C4 0.0327(16) 0.0178(13) 0.0337(17) 0.000 0.0132(14) 0.000
C5 0.0416(14) 0.0195(11) 0.0420(14) 0.0071(10) 0.0130(11) 0.0050(10)
C6 0.0380(13) 0.0272(12) 0.0392(14) 0.0112(10) 0.0052(11) 0.0101(10)
C7 0.0278(11) 0.0253(11) 0.0304(11) 0.0061(9) 0.0003(9) 0.0037(9)
C8 0.0175(9) 0.0176(9) 0.0215(9) 0.0004(7) -0.0018(7) -0.0003(7)
C9 0.0247(10) 0.0271(11) 0.0217(10) 0.0010(8) 0.0011(8) -0.0002(8)
C10 0.0317(12) 0.0288(11) 0.0207(10) -0.0013(8) -0.0064(9) 0.0014(9)
C11 0.0248(11) 0.0276(11) 0.0288(11) -0.0023(9) -0.0098(9) 0.0015(9)
C12 0.0172(9) 0.0307(11) 0.0314(12) -0.0034(9) -0.0040(9) 0.0004(8)
C13 0.0180(9) 0.0214(10) 0.0221(9) -0.0002(8) -0.0018(7) 0.0022(7)
C14 0.0188(9) 0.0245(10) 0.0230(10) -0.0019(8) 0.0010(8) -0.0004(8)
C15 0.0176(9) 0.0244(10) 0.0194(9) -0.0016(8) 0.0034(7) 0.0018(7)
C16 0.0213(9) 0.0286(11) 0.0186(9) -0.0009(8) 0.0035(8) 0.0016(8)
C17 0.0278(11) 0.0325(12) 0.0229(10) -0.0051(9) 0.0019(9) -0.0028(9)
C18 0.0377(13) 0.0282(12) 0.0264(11) -0.0053(9) 0.0098(10) -0.0016(10)
C19 0.0368(13) 0.0270(11) 0.0303(12) -0.0012(9) 0.0049(10) 0.0087(10)
C20 0.0261(11) 0.0300(11) 0.0276(11) -0.0031(9) 0.0001(9) 0.0087(9)
C21 0.0273(12) 0.0541(18) 0.0399(15) -0.0068(13) -0.0145(11) 0.0007(11)
C22 0.0280(12) 0.0443(15) 0.0304(13) -0.0033(11) 0.0088(10) -0.0093(11)
C23 0.0333(12) 0.0327(12) 0.0235(11) 0.0009(9) -0.0029(10) 0.0031(10)
C24 0.061(2) 0.0280(13) 0.0447(17) -0.0100(12) 0.0128(15) -0.0044(13)
C25 0.0367(15) 0.0439(17) 0.0495(18) -0.0065(14) -0.0171(13) 0.0172(13)

loop_
_geom_bond_atom_site_label_1
_geom_bond_atom_site_label_2
_geom_bond_distance
_geom_bond_site_symmetry_2
_geom_bond_publ_flag
Br1 Ni1 2.3287(4) . ?
Ni1 N1 2.0329(17) . ?
Ni1 N1 2.0329(17) 2 ?
Ni1 Br1 2.3287(4) 2 ?
Cl1 C1S 1.737(4) . ?
Cl2 C1S 1.752(4) . ?
N1 C1 1.283(3) . ?
N1 C8 1.441(3) . ?
C1 C2 1.461(3) . ?
C1 C1 1.511(4) 2 ?
C2 C7 1.379(3) . ?
C2 C3 1.414(3) . ?
C3 C4 1.398(4) . ?
C3 C2 1.414(3) 2 ?
C4 C5 1.418(3) 2 ?
C4 C5 1.418(3) . ?
C5 C6 1.376(4) . ?
C6 C7 1.416(3) . ?
C8 C9 1.394(3) . ?
C8 C13 1.399(3) . ?
C9 C10 1.391(3) . ?
C10 C11 1.385(4) . ?
C11 C12 1.400(3) . ?
C11 C21 1.515(3) . ?
C12 C13 1.399(3) . ?
C13 C14 1.529(3) . ?
C14 C15 1.531(3) . ?
C14 C22 1.536(3) . ?
C15 C20 1.412(3) . ?
C15 C16 1.414(3) . ?
C16 C17 1.397(3) . ?
C16 C23 1.504(3) . ?
C17 C18 1.383(4) . ?
C18 C19 1.391(4) . ?
C18 C24 1.507(4) . ?
C19 C20 1.388(4) . ?
C20 C25 1.507(4) . ?
